data_7242411
loop_
_publ_author_name
'Cao, Lifu'
'Tang, Baolei'
'Yu, Xu'
'Ye, Kaiqi'
'Zhang, Hongyu'

_publ_section_title
;
 Intense red emissive organic crystals with elastic bending ability and
 optical waveguiding behaviour
;
_journal_issue 34
_journal_name_full CrystEngComm
_journal_page_first 5758
_journal_page_last 5762
_journal_paper_doi 10.1039/D1CE00192B
_journal_volume 23
_journal_year 2021
_chemical_formula_moiety 'C2.364 H1.636 N0.364 O0.545'
_chemical_formula_sum 'C2.36 H1.64 N0.36 O0.55'
_chemical_formula_weight 43.86
_space_group_crystal_system monoclinic
_space_group_IT_number 15
_space_group_name_Hall '-C 2yc'
_space_group_name_H-M_alt 'C 1 2/c 1'
_atom_sites_solution_hydrogens geom
_atom_sites_solution_primary direct
_atom_sites_solution_secondary difmap
_audit_creation_date 2019-11-01
_audit_creation_method
;
Olex2 1.3
(compiled 2019.09.11 svn.r3662 for OlexSys, GUI svn.r5938)
;
_audit_update_record
;
2021-01-13 deposited with the CCDC.	2021-03-15 downloaded from the CCDC.
;
_cell_angle_alpha 90.00
_cell_angle_beta 119.392(6)
_cell_angle_gamma 90.00
_cell_formula_units_Z 44
_cell_length_a 26.331(3)
_cell_length_b 7.1760(7)
_cell_length_c 13.4905(14)
_cell_measurement_reflns_used 9860
_cell_measurement_temperature 151.0
_cell_measurement_theta_max 26.765
_cell_measurement_theta_min 2.974
_cell_volume 2220.9(4)
_computing_cell_refinement 'SAINT V8.40A (bu, 2016)'
_computing_data_reduction 'SAINT V8.40A (bu, 2016)'
_computing_molecular_graphics 'Olex2 1.3 (Dolomanov et al., 2009)'
_computing_publication_material 'Olex2 1.3 (Dolomanov et al., 2009)'
_computing_structure_refinement 'XL n/a (Sheldrick, 2008)'
_computing_structure_solution 'XS n/a (Sheldrick, 2008)'
_diffrn_ambient_temperature 151.0
_diffrn_measured_fraction_theta_full 0.997
_diffrn_measured_fraction_theta_max 0.997
_diffrn_measurement_device_type 'CCD area detector'
_diffrn_measurement_method 'phi and omega scans'
_diffrn_radiation_monochromator graphite
_diffrn_radiation_type MoK\a
_diffrn_radiation_wavelength 0.71073
_diffrn_reflns_av_R_equivalents 0.0236
_diffrn_reflns_av_unetI/netI 0.0111
_diffrn_reflns_limit_h_max 33
_diffrn_reflns_limit_h_min -33
_diffrn_reflns_limit_k_max 9
_diffrn_reflns_limit_k_min -7
_diffrn_reflns_limit_l_max 17
_diffrn_reflns_limit_l_min -17
_diffrn_reflns_number 23886
_diffrn_reflns_theta_full 26.72
_diffrn_reflns_theta_max 26.72
_diffrn_reflns_theta_min 2.97
_diffrn_source 'fine-focus sealed tube'
_exptl_absorpt_coefficient_mu 0.105
_exptl_absorpt_correction_type none
_exptl_crystal_colour yellow
_exptl_crystal_colour_primary yellow
_exptl_crystal_density_diffrn 1.443
_exptl_crystal_density_method 'not measured'
_exptl_crystal_description needle
_exptl_crystal_F_000 1000
_refine_diff_density_max 0.294
_refine_diff_density_min -0.225
_refine_diff_density_rms 0.039
_refine_ls_extinction_method none
_refine_ls_goodness_of_fit_ref 1.051
_refine_ls_hydrogen_treatment mixed
_refine_ls_matrix_type full
_refine_ls_number_parameters 164
_refine_ls_number_reflns 2350
_refine_ls_number_restraints 0
_refine_ls_restrained_S_all 1.051
_refine_ls_R_factor_all 0.0367
_refine_ls_R_factor_gt 0.0324
_refine_ls_shift/su_max 0.000
_refine_ls_shift/su_mean 0.000
_refine_ls_structure_factor_coef Fsqd
_refine_ls_weighting_details 'calc w=1/[\s^2^(Fo^2^)+(0.0391P)^2^+2.0912P] where P=(Fo^2^+2Fc^2^)/3'
_refine_ls_weighting_scheme calc
_refine_ls_wR_factor_gt 0.0817
_refine_ls_wR_factor_ref 0.0862
_reflns_number_gt 2137
_reflns_number_total 2350
_reflns_threshold_expression >2sigma(I)
_cod_data_source_file d1ce00192b2.cif
_cod_data_source_block 1
_cod_depositor_comments 'Adding full bibliography for 7242411--7242412.cif.'
_cod_database_code 7242411
_olex2_refinement_description
;
1. Fixed Uiso
 At 1.2 times of:
  All C(H) groups
 At 1.5 times of:
  All C(H,H,H) groups
2.a Aromatic/amide H refined with riding coordinates:
 C7(H7), C10(H10), C11(H11), C12(H12), C13(H13), C17(H17)
2.b Idealised Me refined as rotating group:
 C18(H18A,H18B,H18C)
;
_olex2_submission_special_instructions 'No special instructions were received'

loop_
_space_group_symop_id
_space_group_symop_operation_xyz
1 'x, y, z'
2 '-x, y, -z+1/2'
3 'x+1/2, y+1/2, z'
4 '-x+1/2, y+1/2, -z+1/2'
5 '-x, -y, -z'
6 'x, -y, z-1/2'
7 '-x+1/2, -y+1/2, -z'
8 'x+1/2, -y+1/2, z-1/2'

loop_
_atom_site_label
_atom_site_type_symbol
_atom_site_fract_x
_atom_site_fract_y
_atom_site_fract_z
_atom_site_U_iso_or_equiv
_atom_site_adp_type
_atom_site_occupancy
_atom_site_symmetry_multiplicity
_atom_site_calc_flag
_atom_site_refinement_flags
_atom_site_disorder_assembly
_atom_site_disorder_group
O1 O 0.10101(4) 0.54374(11) 0.14092(7) 0.0239(2) Uani 1 1 d . . .
O2 O -0.19674(3) -0.07525(11) 0.11245(7) 0.0219(2) Uani 1 1 d . . .
O3 O 0.16277(4) 0.31751(15) 0.18621(9) 0.0374(3) Uani 1 1 d . . .
N4 N 0.11388(4) 0.37765(14) 0.15799(8) 0.0211(2) Uani 1 1 d . . .
C5 C -0.02953(5) 0.18630(15) 0.10388(9) 0.0157(2) Uani 1 1 d . . .
C6 C -0.09231(4) 0.45246(16) 0.09044(9) 0.0181(2) Uani 1 1 d . . .
C7 C -0.01570(5) -0.00404(16) 0.12107(9) 0.0180(2) Uani 1 1 d . . .
H7 H -0.0447 -0.0911 0.1129 0.022 Uiso 1 1 calc R . .
N8 N -0.09284(4) 0.60998(14) 0.10488(9) 0.0258(2) Uani 1 1 d . . .
C9 C -0.22507(5) 0.08341(15) 0.05677(9) 0.0184(2) Uani 1 1 d . . .
C10 C -0.13494(5) 0.14282(16) 0.04815(9) 0.0184(2) Uani 1 1 d . . .
H10 H -0.1291 0.0130 0.0443 0.022 Uiso 1 1 calc R . .
C11 C 0.08266(5) 0.05674(16) 0.16081(9) 0.0200(2) Uani 1 1 d . . .
H11 H 0.1205 0.0143 0.1796 0.024 Uiso 1 1 calc R . .
C12 C 0.01361(4) 0.31197(15) 0.11593(8) 0.0160(2) Uani 1 1 d . . .
H12 H 0.0057 0.4418 0.1054 0.019 Uiso 1 1 calc R . .
C13 C -0.21957(5) 0.36611(16) -0.03566(9) 0.0191(2) Uani 1 1 d . . .
H13 H -0.1991 0.4446 -0.0608 0.023 Uiso 1 1 calc R . .
C14 C -0.08831(5) 0.25401(15) 0.07684(9) 0.0160(2) Uani 1 1 d . . .
C15 C 0.06841(5) 0.24379(16) 0.14357(9) 0.0176(2) Uani 1 1 d . . .
C16 C -0.19357(5) 0.20087(16) 0.02230(9) 0.0183(2) Uani 1 1 d . . .
C17 C 0.03962(5) -0.06686(16) 0.14973(9) 0.0205(2) Uani 1 1 d . . .
H17 H 0.0482 -0.1962 0.1619 0.025 Uiso 1 1 calc R . .
C18 C -0.22605(5) -0.19687(17) 0.15223(11) 0.0263(3) Uani 1 1 d . . .
H18A H -0.2635 -0.2351 0.0880 0.039 Uiso 1 1 calc R . .
H18B H -0.2328 -0.1314 0.2085 0.039 Uiso 1 1 calc R . .
H18C H -0.2019 -0.3073 0.1874 0.039 Uiso 1 1 calc R . .

loop_
_atom_site_aniso_label
_atom_site_aniso_U_11
_atom_site_aniso_U_22
_atom_site_aniso_U_33
_atom_site_aniso_U_23
_atom_site_aniso_U_13
_atom_site_aniso_U_12
O1 0.0229(4) 0.0199(4) 0.0312(5) -0.0016(3) 0.0150(4) -0.0032(3)
O2 0.0169(4) 0.0189(4) 0.0294(4) 0.0053(3) 0.0110(3) -0.0007(3)
O3 0.0168(4) 0.0393(6) 0.0564(6) 0.0116(5) 0.0182(4) 0.0055(4)
N4 0.0163(5) 0.0261(5) 0.0214(5) 0.0017(4) 0.0095(4) 0.0001(4)
C5 0.0170(5) 0.0166(5) 0.0142(5) -0.0006(4) 0.0083(4) -0.0003(4)
C6 0.0136(5) 0.0198(6) 0.0216(5) -0.0008(4) 0.0091(4) -0.0020(4)
C7 0.0215(5) 0.0166(5) 0.0173(5) -0.0005(4) 0.0105(4) -0.0017(4)
N8 0.0210(5) 0.0199(5) 0.0371(6) -0.0039(4) 0.0147(5) -0.0021(4)
C9 0.0175(5) 0.0153(5) 0.0202(5) -0.0009(4) 0.0075(4) -0.0028(4)
C10 0.0191(5) 0.0160(5) 0.0212(5) -0.0004(4) 0.0109(4) -0.0014(4)
C11 0.0184(5) 0.0238(6) 0.0174(5) 0.0021(4) 0.0085(4) 0.0053(4)
C12 0.0170(5) 0.0155(5) 0.0153(5) 0.0004(4) 0.0079(4) 0.0006(4)
C13 0.0174(5) 0.0181(5) 0.0219(5) -0.0007(4) 0.0099(4) -0.0043(4)
C14 0.0167(5) 0.0157(5) 0.0166(5) 0.0000(4) 0.0091(4) -0.0002(4)
C15 0.0165(5) 0.0205(6) 0.0159(5) 0.0002(4) 0.0080(4) -0.0009(4)
C16 0.0162(5) 0.0176(5) 0.0206(5) -0.0028(4) 0.0087(4) -0.0034(4)
C17 0.0259(6) 0.0166(5) 0.0187(5) 0.0018(4) 0.0108(5) 0.0046(4)
C18 0.0215(6) 0.0226(6) 0.0349(6) 0.0096(5) 0.0138(5) -0.0004(5)

loop_
_atom_type_symbol
_atom_type_description
_atom_type_scat_dispersion_real
_atom_type_scat_dispersion_imag
_atom_type_scat_source
C C 0.0033 0.0016 'International Tables Vol C Tables 4.2.6.8 and 6.1.1.4'
H H 0.0000 0.0000 'International Tables Vol C Tables 4.2.6.8 and 6.1.1.4'
N N 0.0061 0.0033 'International Tables Vol C Tables 4.2.6.8 and 6.1.1.4'
O O 0.0106 0.0060 'International Tables Vol C Tables 4.2.6.8 and 6.1.1.4'

loop_
_geom_angle_atom_site_label_1
_geom_angle_atom_site_label_2
_geom_angle_atom_site_label_3
_geom_angle
_geom_angle_site_symmetry_1
_geom_angle_site_symmetry_3
_geom_angle_publ_flag
C9 O2 C18 117.69(9) . . ?
O1 N4 C15 118.47(9) . . ?
O3 N4 O1 123.32(10) . . ?
O3 N4 C15 118.21(10) . . ?
C7 C5 C14 120.87(10) . . ?
C12 C5 C7 118.63(10) . . ?
C12 C5 C14 120.47(10) . . ?
N8 C6 C14 176.88(12) . . ?
C5 C7 H7 119.5 . . ?
C17 C7 C5 120.97(10) . . ?
C17 C7 H7 119.5 . . ?
O2 C9 C13 124.38(10) . 7_455 ?
O2 C9 C16 115.36(10) . . ?
C13 C9 C16 120.25(10) 7_455 . ?
C14 C10 H10 116.5 . . ?
C14 C10 C16 127.06(10) . . ?
C16 C10 H10 116.5 . . ?
C15 C11 H11 121.2 . . ?
C15 C11 C17 117.56(10) . . ?
C17 C11 H11 121.2 . . ?
C5 C12 H12 120.6 . . ?
C15 C12 C5 118.82(10) . . ?
C15 C12 H12 120.6 . . ?
C9 C13 H13 119.6 7_455 . ?
C9 C13 C16 120.76(10) 7_455 . ?
C16 C13 H13 119.6 . . ?
C6 C14 C5 114.99(9) . . ?
C10 C14 C5 124.55(10) . . ?
C10 C14 C6 120.34(10) . . ?
C11 C15 N4 118.41(10) . . ?
C11 C15 C12 123.16(10) . . ?
C12 C15 N4 118.41(10) . . ?
C9 C16 C10 118.18(10) . . ?
C13 C16 C9 118.97(10) . . ?
C13 C16 C10 122.85(10) . . ?
C7 C17 C11 120.85(11) . . ?
C7 C17 H17 119.6 . . ?
C11 C17 H17 119.6 . . ?
O2 C18 H18A 109.5 . . ?
O2 C18 H18B 109.5 . . ?
O2 C18 H18C 109.5 . . ?
H18A C18 H18B 109.5 . . ?
H18A C18 H18C 109.5 . . ?
H18B C18 H18C 109.5 . . ?

loop_
_geom_bond_atom_site_label_1
_geom_bond_atom_site_label_2
_geom_bond_distance
_geom_bond_site_symmetry_2
_geom_bond_publ_flag
O1 N4 1.2295(13) . ?
O2 C9 1.3663(14) . ?
O2 C18 1.4325(14) . ?
O3 N4 1.2277(13) . ?
N4 C15 1.4713(14) . ?
C5 C7 1.4033(15) . ?
C5 C12 1.3959(15) . ?
C5 C14 1.4868(14) . ?
C6 N8 1.1483(15) . ?
C6 C14 1.4463(15) . ?
C7 H7 0.9500 . ?
C7 C17 1.3862(16) . ?
C9 C13 1.3893(15) 7_455 ?
C9 C16 1.4116(15) . ?
C10 H10 0.9500 . ?
C10 C14 1.3517(15) . ?
C10 C16 1.4664(15) . ?
C11 H11 0.9500 . ?
C11 C15 1.3823(16) . ?
C11 C17 1.3881(16) . ?
C12 H12 0.9500 . ?
C12 C15 1.3902(15) . ?
C13 C9 1.3893(16) 7_455 ?
C13 H13 0.9500 . ?
C13 C16 1.4002(16) . ?
C17 H17 0.9500 . ?
C18 H18A 0.9800 . ?
C18 H18B 0.9800 . ?
C18 H18C 0.9800 . ?

loop_
_geom_torsion_atom_site_label_1
_geom_torsion_atom_site_label_2
_geom_torsion_atom_site_label_3
_geom_torsion_atom_site_label_4
_geom_torsion
_geom_torsion_site_symmetry_1
_geom_torsion_site_symmetry_2
_geom_torsion_site_symmetry_3
_geom_torsion_site_symmetry_4
_geom_torsion_publ_flag
O1 N4 C15 C11 178.87(10) . . . . ?
O1 N4 C15 C12 -2.65(15) . . . . ?
O2 C9 C16 C10 0.35(15) . . . . ?
O2 C9 C16 C13 179.79(9) . . . . ?
O3 N4 C15 C11 -0.93(15) . . . . ?
O3 N4 C15 C12 177.55(10) . . . . ?
C5 C7 C17 C11 -0.81(16) . . . . ?
C5 C12 C15 N4 -178.97(9) . . . . ?
C5 C12 C15 C11 -0.57(16) . . . . ?
C7 C5 C12 C15 0.51(15) . . . . ?
C7 C5 C14 C6 164.55(10) . . . . ?
C7 C5 C14 C10 -11.52(16) . . . . ?
N8 C6 C14 C5 -27(2) . . . . ?
N8 C6 C14 C10 149(2) . . . . ?
C9 C13 C16 C9 1.52(18) 7_455 . . . ?
C9 C13 C16 C10 -179.06(10) 7_455 . . . ?
C12 C5 C7 C17 0.17(15) . . . . ?
C12 C5 C14 C6 -13.58(14) . . . . ?
C12 C5 C14 C10 170.35(10) . . . . ?
C13 C9 C16 C10 179.04(10) 7_455 . . . ?
C13 C9 C16 C13 -1.51(18) 7_455 . . . ?
C14 C5 C7 C17 -178.00(10) . . . . ?
C14 C5 C12 C15 178.67(9) . . . . ?
C14 C10 C16 C9 -144.31(11) . . . . ?
C14 C10 C16 C13 36.27(17) . . . . ?
C15 C11 C17 C7 0.74(16) . . . . ?
C16 C10 C14 C5 179.02(10) . . . . ?
C16 C10 C14 C6 3.15(17) . . . . ?
C17 C11 C15 N4 178.35(9) . . . . ?
C17 C11 C15 C12 -0.05(16) . . . . ?
C18 O2 C9 C13 -0.39(16) . . . 7_455 ?
C18 O2 C9 C16 178.25(10) . . . . ?
